data_2207035
loop_
_publ_author_name
'Gu-Ping Tang'
'Jian-Ming Gu'

_publ_section_title
;
 4-(3-Methylanilino)pyridine-3-sulfonamide
;
_journal_coeditor_code OB6579
_journal_issue 10
_journal_name_full 'Acta Crystallographica Section E'
_journal_page_first o3140
_journal_page_last o3141
_journal_paper_doi 10.1107/S1600536805027388
_journal_volume 61
_journal_year 2005
_chemical_formula_iupac 'C12 H13 N3 O2 S'
_chemical_formula_moiety 'C12 H13 N3 O2 S'
_chemical_formula_sum 'C12 H13 N3 O2 S'
_chemical_formula_weight 263.31
_chemical_name_systematic
;
4-(3-Methylanilino)pyridine-3-sulfonamide
;
_space_group_IT_number 2
_symmetry_cell_setting triclinic
_symmetry_space_group_name_Hall '-P 1'
_symmetry_space_group_name_H-M 'P -1'
_cell_angle_alpha 98.640(11)
_cell_angle_beta 102.57(2)
_cell_angle_gamma 102.911(12)
_cell_formula_units_Z 2
_cell_length_a 6.714(3)
_cell_length_b 8.630(4)
_cell_length_c 11.403(4)
_cell_measurement_reflns_used 5401
_cell_measurement_temperature 296.0(10)
_cell_measurement_theta_max 27.5
_cell_measurement_theta_min 2.5
_cell_volume 614.7(5)
_computing_cell_refinement PROCESS-AUTO
_computing_data_collection 'PROCESS-AUTO (Rigaku, 1998)'
_computing_data_reduction 'CrystalStructure (Rigaku/MSC, 2004)'
_computing_molecular_graphics 'Ortep-3 for Windows (Farrugia, 1997)'
_computing_publication_material CrystalStructure
_computing_structure_refinement 'CRYSTALS (Betteridge et al., 2003)'
_computing_structure_solution 'SIR97 (Altomare et al., 1999)'
_diffrn_detector_area_resol_mean 10.00
_diffrn_measured_fraction_theta_full 0.981
_diffrn_measured_fraction_theta_max 0.981
_diffrn_measurement_device_type 'Rigaku R-AXIS RAPID'
_diffrn_measurement_method \w
_diffrn_radiation_type 'Mo K\a'
_diffrn_radiation_wavelength 0.71069
_diffrn_reflns_av_R_equivalents 0.085
_diffrn_reflns_limit_h_max 8
_diffrn_reflns_limit_h_min -8
_diffrn_reflns_limit_k_max 11
_diffrn_reflns_limit_k_min -11
_diffrn_reflns_limit_l_max 14
_diffrn_reflns_limit_l_min -14
_diffrn_reflns_number 4455
_diffrn_reflns_theta_full 27.48
_diffrn_reflns_theta_max 27.48
_exptl_absorpt_coefficient_mu 0.261
_exptl_absorpt_correction_T_max 0.969
_exptl_absorpt_correction_T_min 0.921
_exptl_absorpt_correction_type multi-scan
_exptl_absorpt_process_details '(ABSCOR; Higashi, 1995)'
_exptl_crystal_colour colorless
_exptl_crystal_density_diffrn 1.423
_exptl_crystal_density_method 'not measured'
_exptl_crystal_description block
_exptl_crystal_F_000 276.00
_exptl_crystal_size_max 0.30
_exptl_crystal_size_mid 0.25
_exptl_crystal_size_min 0.12
_refine_diff_density_max 0.50
_refine_diff_density_min -0.64
_refine_ls_extinction_method none
_refine_ls_goodness_of_fit_ref 1.002
_refine_ls_hydrogen_treatment mixed
_refine_ls_number_parameters 163
_refine_ls_number_reflns 2055
_refine_ls_R_factor_gt 0.0696
_refine_ls_shift/su_max 0.0000
_refine_ls_structure_factor_coef Fsqd
_refine_ls_weighting_details 'w = 4Fo^2^/[0.004Fo^2^ + 4\s(Fo^2^) + 0.5]'
_refine_ls_weighting_scheme calc
_refine_ls_wR_factor_ref 0.1796
_reflns_number_gt 2055
_reflns_number_total 2766
_reflns_threshold_expression F^2^>2\s(F^2^)
_cod_data_source_file ob6579.cif
_cod_data_source_block I
_cod_original_cell_volume 614.7(4)
_cod_database_code 2207035

loop_
_symmetry_equiv_pos_site_id
_symmetry_equiv_pos_as_xyz
1 +X,+Y,+Z
2 -X,-Y,-Z

loop_
_atom_site_label
_atom_site_fract_x
_atom_site_fract_y
_atom_site_fract_z
_atom_site_U_iso_or_equiv
_atom_site_adp_type
_atom_site_calc_flag
_atom_site_refinement_flags
_atom_site_occupancy
_atom_site_type_symbol
S1 0.16127(12) 0.25485(9) -0.00281(6) 0.0326(2) Uani d . 1.00 S
O1 -0.0069(4) 0.1381(2) -0.0917(2) 0.0457(6) Uani d . 1.00 O
O2 0.2973(4) 0.3788(2) -0.0420(2) 0.0397(6) Uani d . 1.00 O
N1 0.3091(5) 0.1586(3) 0.0665(2) 0.0403(7) Uani d . 1.00 N
N2 -0.2537(4) 0.3297(3) 0.1840(2) 0.0432(8) Uani d . 1.00 N
N3 0.3634(5) 0.5754(3) 0.1919(2) 0.0430(7) Uani d . 1.00 N
C1 0.0518(5) 0.3516(3) 0.1037(2) 0.0310(7) Uani d . 1.00 C
C2 -0.1524(5) 0.2773(4) 0.1052(3) 0.0372(8) Uani d . 1.00 C
C3 -0.1419(6) 0.4649(4) 0.2668(3) 0.0456(10) Uani d . 1.00 C
C4 0.0602(5) 0.5494(4) 0.2734(3) 0.0424(9) Uani d . 1.00 C
C5 0.1632(5) 0.4954(3) 0.1886(2) 0.0345(8) Uani d . 1.00 C
C6 0.4878(5) 0.7142(4) 0.2824(2) 0.0355(8) Uani d . 1.00 C
C7 0.5637(6) 0.8578(4) 0.2487(3) 0.0446(9) Uani d . 1.00 C
C8 0.6917(7) 0.9897(4) 0.3376(4) 0.0528(11) Uani d . 1.00 C
C9 0.7386(7) 0.9779(4) 0.4582(3) 0.0519(10) Uani d . 1.00 C
C10 0.6606(6) 0.8343(4) 0.4936(3) 0.0455(9) Uani d . 1.00 C
C11 0.5419(5) 0.7029(4) 0.4042(3) 0.0404(9) Uani d . 1.00 C
C12 0.7181(8) 0.8196(6) 0.6250(3) 0.0662(13) Uani d . 1.00 C
H2 -0.2283 0.1780 0.0432 0.044 Uiso c R 1.00 H
H3 -0.2102 0.5067 0.3277 0.056 Uiso c R 1.00 H
H4 0.1311 0.6482 0.3367 0.049 Uiso c R 1.00 H
H7 0.5275 0.8658 0.1622 0.051 Uiso c R 1.00 H
H8 0.7502 1.0915 0.3141 0.059 Uiso c R 1.00 H
H9 0.8263 1.0735 0.5209 0.056 Uiso c R 1.00 H
H11 0.4900 0.5990 0.4268 0.049 Uiso c R 1.00 H
H121 0.7971 0.9239 0.6755 0.076 Uiso c R 1.00 H
H122 0.8020 0.7434 0.6343 0.076 Uiso c R 1.00 H
H123 0.5907 0.7823 0.6496 0.076 Uiso c R 1.00 H
H101 0.4206 0.2060 0.1279 0.048 Uiso d R 1.00 H
H102 0.2226 0.0910 0.0929 0.047 Uiso d R 1.00 H
H301 0.3852 0.5567 0.1200 0.048 Uiso d R 1.00 H

loop_
_atom_site_aniso_label
_atom_site_aniso_U_11
_atom_site_aniso_U_22
_atom_site_aniso_U_33
_atom_site_aniso_U_12
_atom_site_aniso_U_13
_atom_site_aniso_U_23
S1 0.0304(4) 0.0320(4) 0.0291(4) -0.0032(3) 0.0088(3) 0.0028(2)
O1 0.0438(15) 0.0454(13) 0.0349(11) -0.0067(12) 0.0095(11) -0.0013(10)
O2 0.0382(13) 0.0394(12) 0.0365(11) -0.0042(10) 0.0145(10) 0.0071(9)
N1 0.0386(17) 0.0380(14) 0.0415(14) 0.0038(12) 0.0129(13) 0.0056(11)
N2 0.0286(15) 0.0486(16) 0.0541(17) 0.0092(13) 0.0137(13) 0.0132(13)
N3 0.0370(16) 0.0442(15) 0.0383(14) -0.0025(13) 0.0133(13) -0.0052(12)
C1 0.0280(16) 0.0332(15) 0.0330(14) 0.0094(13) 0.0074(12) 0.0096(12)
C2 0.0256(16) 0.0399(16) 0.0441(17) 0.0047(14) 0.0077(14) 0.0109(14)
C3 0.039(2) 0.051(2) 0.051(2) 0.0155(17) 0.0183(16) 0.0059(16)
C4 0.038(2) 0.0406(17) 0.0443(18) 0.0100(15) 0.0082(15) 0.0004(14)
C5 0.0334(17) 0.0328(15) 0.0363(15) 0.0076(13) 0.0091(13) 0.0059(12)
C6 0.0272(16) 0.0380(16) 0.0355(15) 0.0056(13) 0.0050(13) -0.0010(12)
C7 0.043(2) 0.0440(18) 0.0411(17) 0.0063(16) 0.0063(16) 0.0071(14)
C8 0.047(2) 0.0367(18) 0.065(2) -0.0001(17) 0.0073(19) 0.0083(17)
C9 0.048(2) 0.0392(18) 0.052(2) 0.0006(17) 0.0045(18) -0.0110(15)
C10 0.043(2) 0.049(2) 0.0404(17) 0.0129(17) 0.0080(16) 0.0007(15)
C11 0.0397(19) 0.0380(17) 0.0435(17) 0.0102(15) 0.0119(15) 0.0069(14)
C12 0.059(2) 0.086(3) 0.044(2) 0.021(2) -0.001(2) 0.002(2)

loop_
_atom_type_symbol
_atom_type_description
_atom_type_scat_dispersion_real
_atom_type_scat_dispersion_imag
_atom_type_scat_source
C C 0.003 0.002
;
International Tables for Crystallography
(1992, Vol. C, Tables 4.2.6.8 and 6.1.1.4)
;
H H 0.000 0.000
;
International Tables for Crystallography
(1992, Vol. C, Table 6.1.1.4)
;
O O 0.011 0.006
;
International Tables for Crystallography
(1992, Vol. C, Tables 4.2.6.8 and 6.1.1.4)
;
N N 0.006 0.003
;
International Tables for Crystallography
(1992, Vol. C, Tables 4.2.6.8 and 6.1.1.4)
;
S S 0.125 0.123
;
International Tables for Crystallography
(1992, Vol. C, Tables 4.2.6.8 and 6.1.1.4)
;

loop_
_geom_angle_atom_site_label_1
_geom_angle_atom_site_label_2
_geom_angle_atom_site_label_3
_geom_angle
_geom_angle_publ_flag
O1 S1 O2 119.25(14) yes
O1 S1 N1 107.19(15) ?
O1 S1 C1 107.60(16) ?
O2 S1 N1 106.45(16) ?
O2 S1 C1 107.76(14) ?
N1 S1 C1 108.17(16) ?
C2 N2 C3 114.7(3) ?
C5 N3 C6 124.1(3) ?
S1 C1 C2 117.6(2) ?
S1 C1 C5 123.1(2) ?
C2 C1 C5 119.2(3) ?
N2 C2 C1 125.1(2) ?
N2 C3 C4 125.3(4) ?
C3 C4 C5 119.6(2) ?
N3 C5 C1 122.4(3) ?
N3 C5 C4 121.6(2) ?
C1 C5 C4 116.0(3) ?
N3 C6 C7 120.2(2) ?
N3 C6 C11 119.8(3) ?
C7 C6 C11 119.9(2) ?
C6 C7 C8 119.3(3) ?
C7 C8 C9 120.0(3) ?
C8 C9 C10 121.2(3) ?
C9 C10 C11 118.1(3) ?
C9 C10 C12 121.2(3) ?
C11 C10 C12 120.6(3) ?
C6 C11 C10 121.3(3) ?
S1 N1 H101 123.3 ?
S1 N1 H102 103.0 ?
H101 N1 H102 107.8 ?
C5 N3 H301 110.3 ?
C6 N3 H301 121.5 ?
N2 C2 H2 117.3 ?
C1 C2 H2 117.5 ?
N2 C3 H3 117.2 ?
C4 C3 H3 117.5 ?
C3 C4 H4 120.2 ?
C5 C4 H4 120.1 ?
C6 C7 H7 120.2 ?
C8 C7 H7 120.5 ?
C7 C8 H8 119.8 ?
C9 C8 H8 120.2 ?
C8 C9 H9 119.3 ?
C10 C9 H9 119.5 ?
C6 C11 H11 119.2 ?
C10 C11 H11 119.5 ?
C10 C12 H123 109.0 ?
C10 C12 H122 110.0 ?
C10 C12 H121 109.4 ?
H123 C12 H122 109.5 ?
H123 C12 H121 109.5 ?
H122 C12 H121 109.5 ?

loop_
_geom_bond_atom_site_label_1
_geom_bond_atom_site_label_2
_geom_bond_distance
_geom_bond_publ_flag
S1 O1 1.416(2) yes
S1 O2 1.436(2) yes
S1 N1 1.589(3) yes
S1 C1 1.752(3) yes
N2 C2 1.325(5) ?
N2 C3 1.336(4) ?
N3 C5 1.356(4) yes
N3 C6 1.416(3) yes
C1 C2 1.382(4) ?
C1 C5 1.395(3) ?
C3 C4 1.369(5) ?
C4 C5 1.389(5) ?
C6 C7 1.374(5) ?
C6 C11 1.381(4) ?
C7 C8 1.378(4) ?
C8 C9 1.367(6) ?
C9 C10 1.388(5) ?
C10 C11 1.363(4) ?
C10 C12 1.495(5) ?
N1 H101 0.875 ?
N1 H102 0.863 ?
N3 H301 0.861 ?
C2 H2 0.980 ?
C3 H3 0.980 ?
C4 H4 0.980 ?
C7 H7 0.980 ?
C8 H8 0.980 ?
C9 H9 0.980 ?
C11 H11 0.980 ?
C12 H123 0.960 ?
C12 H122 0.960 ?
C12 H121 0.960 ?

loop_
_geom_contact_atom_site_label_1
_geom_contact_atom_site_label_2
_geom_contact_distance
_geom_contact_site_symmetry_2
O1 O1 3.403(3) 2_555
O1 N1 2.985(3) 2_555
O2 O2 2.902(3) 2_665
O2 N2 3.223(4) 2_565
O2 N3 3.124(4) 2_665
O2 C2 3.451(4) 2_565
O2 C3 3.161(4) 2_565
O2 C4 3.392(4) 2_565
O2 C6 3.438(4) 2_665
O2 C7 3.310(4) 2_665
N1 O1 2.985(3) 2_555
N1 N2 2.890(4) 1_655
N1 C2 3.439(4) 1_655
N1 C12 3.541(5) 2_666
N2 O2 3.223(4) 2_565
N2 N1 2.890(4) 1_455
N3 O2 3.124(4) 2_665
C2 O2 3.451(4) 2_565
C2 N1 3.439(4) 1_455
C3 O2 3.161(4) 2_565
C4 O2 3.392(4) 2_565
C6 O2 3.438(4) 2_665
C7 O2 3.310(4) 2_665
C8 C12 3.575(7) 2_676
C9 C9 3.349(6) 2_776
C9 C10 3.525(6) 2_676
C10 C9 3.525(6) 2_676
C12 N1 3.541(5) 2_666
C12 C8 3.575(7) 2_676
S1 H7 3.288 2_665
S1 H102 3.331 2_555
O1 H2 3.498 2_555
O1 H7 3.403 2_565
O1 H7 3.489 2_665
O1 H121 2.849 1_444
O1 H101 3.486 2_555
O1 H102 2.170 2_555
O2 H3 3.512 2_565
O2 H7 2.943 2_665
O2 H301 2.468 2_665
N1 H2 3.144 1_655
N1 H2 2.864 2_555
N1 H7 3.393 1_545
N1 H7 3.039 2_665
N1 H123 3.098 2_666
N1 H121 3.314 2_666
N2 H8 2.711 1_445
N2 H123 3.331 2_566
N2 H122 3.521 2_666
N2 H301 3.468 1_455
N2 H101 2.115 1_455
N2 H102 3.496 1_455
N3 H3 3.170 1_655
C1 H122 3.222 2_666
C2 H7 3.362 2_565
C2 H8 3.166 1_445
C2 H122 3.420 2_666
C2 H301 3.385 2_565
C2 H101 2.872 1_455
C2 H102 3.484 2_555
C3 H8 3.294 1_445
C3 H122 3.321 2_666
C3 H301 3.567 1_455
C3 H101 3.180 1_455
C4 H9 3.535 2_676
C4 H122 3.125 2_666
C5 H122 3.105 2_666
C6 H3 3.005 1_655
C7 H2 3.517 2_565
C7 H123 3.598 2_676
C7 H121 3.553 2_676
C8 H9 3.486 2_776
C8 H123 3.032 2_676
C8 H122 3.573 2_776
C8 H121 3.502 2_676
C8 H121 3.386 2_776
C9 H4 3.496 2_676
C9 H9 3.016 2_776
C9 H123 3.508 2_676
C10 H3 3.539 1_655
C10 H9 3.509 2_676
C10 H9 3.404 2_776
C11 H3 2.800 1_655
C11 H11 3.463 2_666
C12 H8 3.581 2_676
C12 H8 3.369 2_776
C12 H11 3.478 2_666
C12 H101 3.177 2_666
C12 H102 3.109 2_666
H2 O1 3.498 2_555
H2 N1 3.144 1_455
H2 N1 2.864 2_555
H2 C7 3.517 2_565
H2 H7 3.446 1_445
H2 H7 2.648 2_565
H2 H8 3.309 1_445
H2 H301 3.366 2_565
H2 H101 2.779 1_455
H2 H101 3.391 2_555
H2 H102 2.604 2_555
H3 O2 3.512 2_565
H3 N3 3.170 1_455
H3 C6 3.005 1_455
H3 C10 3.539 1_455
H3 C11 2.800 1_455
H3 H8 3.511 1_445
H3 H11 2.720 1_455
H3 H123 3.232 2_566
H3 H301 3.347 1_455
H3 H101 3.311 1_455
H4 C9 3.496 2_676
H4 H9 2.608 2_676
H4 H122 3.561 2_666
H7 S1 3.288 2_665
H7 O1 3.403 2_565
H7 O1 3.489 2_665
H7 O2 2.943 2_665
H7 N1 3.393 1_565
H7 N1 3.039 2_665
H7 C2 3.362 2_565
H7 H2 3.446 1_665
H7 H2 2.648 2_565
H7 H101 3.233 1_565
H7 H101 3.381 2_665
H7 H102 3.182 1_565
H8 N2 2.711 1_665
H8 C2 3.166 1_665
H8 C3 3.294 1_665
H8 C12 3.581 2_676
H8 C12 3.369 2_776
H8 H2 3.309 1_665
H8 H3 3.511 1_665
H8 H123 2.827 2_676
H8 H122 2.912 2_776
H8 H121 3.049 2_776
H8 H101 3.154 1_565
H9 C4 3.535 2_676
H9 C8 3.486 2_776
H9 C9 3.016 2_776
H9 C10 3.509 2_676
H9 C10 3.404 2_776
H9 H4 2.608 2_676
H9 H9 2.983 2_776
H9 H122 3.585 2_776
H11 C11 3.463 2_666
H11 C12 3.478 2_666
H11 H3 2.720 1_655
H11 H11 2.568 2_666
H11 H123 3.165 2_666
H11 H122 3.043 2_666
H123 N1 3.098 2_666
H123 N2 3.331 2_566
H123 C7 3.598 2_676
H123 C8 3.032 2_676
H123 C9 3.508 2_676
H123 H3 3.232 2_566
H123 H8 2.827 2_676
H123 H11 3.165 2_666
H123 H101 2.543 2_666
H123 H102 2.866 2_666
H122 N2 3.521 2_666
H122 C1 3.222 2_666
H122 C2 3.420 2_666
H122 C3 3.321 2_666
H122 C4 3.125 2_666
H122 C5 3.105 2_666
H122 C8 3.573 2_776
H122 H4 3.561 2_666
H122 H8 2.912 2_776
H122 H9 3.585 2_776
H122 H11 3.043 2_666
H122 H101 3.388 2_666
H122 H102 3.277 2_666
H121 O1 2.849 1_666
H121 N1 3.314 2_666
H121 C7 3.553 2_676
H121 C8 3.502 2_676
H121 C8 3.386 2_776
H121 H8 3.049 2_776
H121 H101 3.141 2_666
H121 H102 2.694 2_666
H301 O2 2.468 2_665
H301 N2 3.468 1_655
H301 C2 3.385 2_565
H301 C3 3.567 1_655
H301 H2 3.366 2_565
H301 H3 3.347 1_655
H301 H301 3.540 2_665
H101 O1 3.486 2_555
H101 N2 2.115 1_655
H101 C2 2.872 1_655
H101 C3 3.180 1_655
H101 C12 3.177 2_666
H101 H2 2.779 1_655
H101 H2 3.391 2_555
H101 H3 3.311 1_655
H101 H7 3.233 1_545
H101 H7 3.381 2_665
H101 H8 3.154 1_545
H101 H123 2.543 2_666
H101 H122 3.388 2_666
H101 H121 3.141 2_666
H102 S1 3.331 2_555
H102 O1 2.170 2_555
H102 N2 3.496 1_655
H102 C2 3.484 2_555
H102 C12 3.109 2_666
H102 H2 2.604 2_555
H102 H7 3.182 1_545
H102 H123 2.866 2_666
H102 H122 3.277 2_666
H102 H121 2.694 2_666
H102 H102 3.168 2_555

loop_
_geom_hbond_atom_site_label_D
_geom_hbond_atom_site_label_H
_geom_hbond_atom_site_label_A
_geom_hbond_site_symmetry_A
_geom_hbond_distance_DH
_geom_hbond_distance_HA
_geom_hbond_distance_DA
_geom_hbond_angle_DHA
_geom_hbond_publ_flag
N1 H101 N2 1_655 0.88 2.12 2.890(4) 147 yes
N1 H102 O1 2_555 0.86 2.17 2.985(3) 157 yes
N3 H301 O2 . 0.86 2.10 2.824(3) 142 yes
N3 H301 O2 2_665 0.86 2.47 3.124(4) 134 yes

loop_
_geom_torsion_atom_site_label_1
_geom_torsion_atom_site_label_2
_geom_torsion_atom_site_label_3
_geom_torsion_atom_site_label_4
_geom_torsion
_geom_torsion_publ_flag
O1 S1 C1 C2 16.2(3) ?
O1 S1 C1 C5 -166.1(2) ?
O2 S1 C1 C2 146.0(2) ?
O2 S1 C1 C5 -36.3(3) yes
N1 S1 C1 C2 -99.3(2) ?
N1 S1 C1 C5 78.4(3) yes
C2 N2 C3 C4 1.0(6) ?
C3 N2 C2 C1 -0.4(5) ?
C5 N3 C6 C7 -121.2(4) ?
C5 N3 C6 C11 62.2(5) yes
C6 N3 C5 C1 -174.8(3) ?
C6 N3 C5 C4 2.6(5) yes
S1 C1 C2 N2 176.2(3) ?
S1 C1 C5 N3 2.8(5) ?
S1 C1 C5 C4 -174.8(2) ?
C2 C1 C5 N3 -179.6(3) ?
C2 C1 C5 C4 2.8(5) ?
C5 C1 C2 N2 -1.6(5) ?
N2 C3 C4 C5 0.4(6) ?
C3 C4 C5 N3 -179.9(2) ?
C3 C4 C5 C1 -2.3(5) ?
N3 C6 C7 C8 -177.3(4) ?
N3 C6 C11 C10 -179.7(4) ?
C7 C6 C11 C10 3.6(6) ?
C11 C6 C7 C8 -0.7(6) ?
C6 C7 C8 C9 -1.3(7) ?
C7 C8 C9 C10 0.5(7) ?
C8 C9 C10 C11 2.4(7) ?
C8 C9 C10 C12 177.8(4) ?
C9 C10 C11 C6 -4.4(6) ?
C12 C10 C11 C6 -179.9(3) ?

loop_
_cod_related_entry_id
_cod_related_entry_database
_cod_related_entry_code
1 ChemSpider 715860
